data_1545023
loop_
_publ_author_name
'Masquelier, C'
'd Yvoire, F.'
'Rodier, N.'

_publ_section_title
;
 Crystal structure of the sodium ion conductor alpha-Na7Fe3(P2O7)4:
 evidence for a long-range ordering of the Na+ ions
;
_journal_name_full 'Journal of Solid State Chemistry'
_journal_page_first 156
_journal_page_last 167
_journal_paper_doi 10.1016/0022-4596(91)90385-U
_journal_volume 95
_journal_year 1991
_chemical_formula_sum 'Fe3 Na7 O28 P8'
_chemical_formula_weight 1024.24
_space_group_IT_number 15
_symmetry_cell_setting monoclinic
_symmetry_Int_Tables_number 15
_symmetry_space_group_name_Hall '-C 2yc'
_symmetry_space_group_name_H-M 'C 1 2/c 1'
_cell_angle_alpha 90.
_cell_angle_beta 111.88(1)
_cell_angle_gamma 90.
_cell_formula_units_Z 12
_cell_length_a 28.519(3)
_cell_length_b 8.333(2)
_cell_length_c 29.834(5)
_cell_volume 6579(2)
_diffrn_ambient_temperature 294
_diffrn_radiation_probe x-ray
_diffrn_radiation_type MoK\a
_diffrn_radiation_wavelength 0.7107
_exptl_absorpt_coefficient_mu 2.805
_exptl_crystal_density_diffrn 3.092
_exptl_crystal_F_000 5988
_refine_ls_number_parameters 624
_refine_ls_number_reflns 4373
_refine_ls_R_factor_gt 0.039
_refine_ls_wR_factor_gt 0.041
_cod_data_source_file JSSC-1991-95-156-167-2.cif
_cod_data_source_block Na7Fe3(P2O7)4-superstructure
_cod_depositor_comments
;
The following automatic conversions were performed:

'_journal_paper_doi' value
'http://dx.doi.org/10.1016/0022-4596(91)90385-U' was changed to
'10.1016/0022-4596(91)90385-U'.

Automatic conversion script
Id: cif_fix_values 6433 2018-09-21 13:16:33Z andrius 
;
_cod_original_cell_volume 6579(4)
_cod_original_sg_symbol_H-M 'C 2/c'
_cod_original_formula_sum 'Na7 Fe3 O28 P8'
_cod_database_code 1545023

loop_
_symmetry_equiv_pos_site_id
_symmetry_equiv_pos_as_xyz
1 x,y,z
2 -x,y,1/2-z
3 -x,-y,-z
4 x,-y,1/2+z
5 1/2+x,1/2+y,z
6 1/2-x,1/2+y,1/2-z
7 1/2-x,1/2-y,-z
8 1/2+x,1/2-y,1/2+z

loop_
_atom_site_label
_atom_site_type_symbol
_atom_site_thermal_displace_type
_atom_site_fract_x
_atom_site_fract_y
_atom_site_fract_z
_atom_site_occupancy
_atom_site_U_iso_or_equiv
_atom_site_calc_flag
_atom_site_refinement_flags
_atom_site_disorder_assembly
_atom_site_disorder_group
Fe1A Fe Uiso 0.00000 0.35120(10) 0.25000 1.000 0.0051(3) . . . .
Fe1B Fe Uiso 0.33278(3) 0.34345(8) 0.25160(3) 1.000 0.0055(1) . . . .
Fe2A Fe Uiso 0.16774(3) 0.22550(10) 0.43589(2) 1.000 0.0042(1) . . . .
Fe2B Fe Uiso 0.50136(3) 0.22900(10) 0.43838(3) 1.000 0.0051(1) . . . .
Fe2C Fe Uiso 0.83526(3) 0.22510(10) 0.43809(3) 1.000 0.0048(1) . . . .
P1A P Uiso 0.09886(5) 0.5243(2) 0.24510(5) 1.000 0.0052(3) . . . .
P1B P Uiso 0.43115(5) 0.5315(2) 0.24738(5) 1.000 0.0061(3) . . . .
P1C P Uiso 0.76584(5) 0.5179(2) 0.24663(5) 1.000 0.0062(3) . . . .
P2A P Uiso 0.10480(5) 0.4038(2) 0.33639(5) 1.000 0.0067(3) . . . .
P2B P Uiso 0.43736(5) 0.3991(2) 0.33770(5) 1.000 0.0055(3) . . . .
P2C P Uiso 0.76880(5) 0.3938(2) 0.33651(5) 1.000 0.0058(3) . . . .
P3A P Uiso 0.90077(5) 0.9124(2) 0.44445(5) 1.000 0.0056(3) . . . .
P3B P Uiso 0.23441(5) 0.9136(2) 0.44291(5) 1.000 0.0056(3) . . . .
P3C P Uiso 0.56762(5) 0.9130(2) 0.44411(5) 1.000 0.0042(3) . . . .
P4A P Uiso 0.23268(5) 0.0403(2) 0.53351(5) 1.000 0.0046(3) . . . .
P4B P Uiso 0.56710(5) 0.0394(2) 0.53564(5) 1.000 0.0042(3) . . . .
P4C P Uiso 0.90031(5) 0.0408(2) 0.53573(5) 1.000 0.0048(3) . . . .
O1A O Uiso 0.10830(10) 0.4610(5) 0.20230(10) 1.000 0.0101(10) . . . .
O1B O Uiso 0.44260(10) 0.4609(5) 0.20630(10) 1.000 0.0120(10) . . . .
O1C O Uiso 0.77680(10) 0.4506(5) 0.20540(10) 1.000 0.0108(10) . . . .
O2A O Uiso 0.12420(10) 0.6847(5) 0.26540(10) 1.000 0.0096(10) . . . .
O2B O Uiso 0.45860(10) 0.6876(5) 0.26700(10) 1.000 0.0087(9) . . . .
O2C O Uiso 0.79290(10) 0.6745(5) 0.26740(10) 1.000 0.0100(10) . . . .
O3A O Uiso 0.04180(10) 0.5308(5) 0.23550(10) 1.000 0.0074(9) . . . .
O3B O Uiso 0.37480(10) 0.5346(5) 0.23750(10) 1.000 0.0113(10) . . . .
O3C O Uiso 0.70920(10) 0.5291(5) 0.23820(10) 1.000 0.0096(10) . . . .
O4A O Uiso 0.12060(10) 0.3991(5) 0.28950(10) 1.000 0.0072(9) . . . .
O4B O Uiso 0.45440(10) 0.4035(5) 0.29160(10) 1.000 0.0067(9) . . . .
O4C O Uiso 0.78730(10) 0.3911(5) 0.29150(10) 1.000 0.0075(9) . . . .
O5A O Uiso 0.04830(10) 0.3647(5) 0.31860(10) 1.000 0.0086(9) . . . .
O5B O Uiso 0.38060(10) 0.3611(5) 0.31850(10) 1.000 0.0087(9) . . . .
O5C O Uiso 0.71230(10) 0.3480(5) 0.31700(10) 1.000 0.0106(10) . . . .
O6A O Uiso 0.11920(10) 0.5637(5) 0.35940(10) 1.000 0.0120(10) . . . .
O6B O Uiso 0.44860(10) 0.5602(5) 0.36070(10) 1.000 0.0113(10) . . . .
O6C O Uiso 0.77810(10) 0.5579(5) 0.35770(10) 1.000 0.0125(10) . . . .
O7A O Uiso 0.13480(10) 0.2622(5) 0.36550(10) 1.000 0.0117(10) . . . .
O7B O Uiso 0.46670(10) 0.2575(5) 0.36710(10) 1.000 0.0110(10) . . . .
O7C O Uiso 0.79970(10) 0.2572(5) 0.36710(10) 1.000 0.0091(9) . . . .
O8A O Uiso 0.21880(10) 0.0838(5) 0.42490(10) 1.000 0.0095(10) . . . .
O8B O Uiso 0.55160(10) 0.0839(4) 0.42590(10) 1.000 0.0084(9) . . . .
O8C O Uiso 0.88580(10) 0.0834(4) 0.42610(10) 1.000 0.0075(8) . . . .
O9A O Uiso 0.29030(10) 0.8858(5) 0.45320(10) 1.000 0.0090(9) . . . .
O9B O Uiso 0.62300(10) 0.8845(5) 0.45240(10) 1.000 0.0099(9) . . . .
O9C O Uiso 0.95720(10) 0.8857(5) 0.45480(10) 1.000 0.0071(9) . . . .
O10A O Uiso 0.20000(10) 0.7860(5) 0.41250(10) 1.000 0.0099(10) . . . .
O10B O Uiso 0.53230(10) 0.7902(5) 0.41310(10) 1.000 0.0099(9) . . . .
O10C O Uiso 0.86730(10) 0.7851(5) 0.41510(10) 1.000 0.0093(9) . . . .
O11A O Uiso 0.23050(10) 0.9044(4) 0.49510(10) 1.000 0.0072(9) . . . .
O11B O Uiso 0.56520(10) 0.9049(5) 0.49710(10) 1.000 0.0084(9) . . . .
O11C O Uiso 0.89700(10) 0.9061(5) 0.49710(10) 1.000 0.0075(9) . . . .
O12A O Uiso 0.20070(10) 0.1808(5) 0.50640(10) 1.000 0.0094(9) . . . .
O12B O Uiso 0.53530(10) 0.1790(5) 0.50860(10) 1.000 0.0058(9) . . . .
O12C O Uiso 0.86860(10) 0.1834(5) 0.50930(10) 1.000 0.0067(9) . . . .
O13A O Uiso 0.28750(10) 0.0841(5) 0.56030(10) 1.000 0.0099(10) . . . .
O13B O Uiso 0.62210(10) 0.0838(4) 0.56190(10) 1.000 0.0068(9) . . . .
O13C O Uiso 0.95550(10) 0.0839(5) 0.56100(10) 1.000 0.0125(9) . . . .
O14A O Uiso 0.21210(10) 0.9602(5) 0.56790(10) 1.000 0.0087(9) . . . .
O14B O Uiso 0.54620(10) 0.9594(5) 0.57010(10) 1.000 0.0072(9) . . . .
O14C O Uiso 0.88040(10) 0.9625(5) 0.57120(10) 1.000 0.0068(9) . . . .
Na1A Na Uiso 0.15575(9) 0.6303(3) 0.44497(8) 1.000 0.0181(6) . . . .
Na1B Na Uiso 0.48657(8) 0.6329(3) 0.44315(8) 1.000 0.0146(6) . . . .
Na1C Na Uiso 0.81635(9) 0.6398(3) 0.43968(8) 1.000 0.0186(6) . . . .
Na2A Na Uiso 0.21536(9) 0.5893(3) 0.35965(8) 1.000 0.0191(6) . . . .
Na2B Na Uiso 0.53623(9) 0.6072(3) 0.35491(8) 1.000 0.0205(6) . . . .
Na2C Na Uiso 0.86107(9) 0.6232(3) 0.35227(9) 1.000 0.0222(6) . . . .
Na3A Na Uiso 0.19720(10) 0.1995(4) 0.30880(10) 1.000 0.0333(9) . . . .
Na3B Na Uiso 0.50000 0.2512(4) 0.25000 1.000 0.0190(9) . . . .
Na3C Na Uiso 0.85910(10) 0.1648(5) 0.32740(10) 1.000 0.0671(13) . . . .
Na4A Na Uiso 0.13080(10) 0.8362(4) 0.34380(10) 1.000 0.0304(8) . . . .
Na4B Na Uiso 0.48050(10) 0.9705(4) 0.35204(9) 1.000 0.0262(8) . . . .

loop_
_geom_angle_atom_site_label_1
_geom_angle_atom_site_label_2
_geom_angle_atom_site_label_3
_geom_angle
_geom_angle_site_symmetry_1
_geom_angle_site_symmetry_2
_geom_angle_site_symmetry_3
_geom_angle_publ_flag
O3A Fe1A O5A 86.68(13) . . . yes
O3A Fe1A O3A 86.65(15) . . 2_555 yes
O3A Fe1A O5A 88.62(13) . . 2_555 yes
O2B Fe1A O3A 176.18(14) 5_445 . . yes
O2B Fe1A O3A 89.97(15) 6_545 . . yes
O3A Fe1A O5A 88.62(13) 2_555 . . yes
O5A Fe1A O5A 173.55(18) . . 2_555 yes
O2B Fe1A O5A 91.46(13) 5_445 . . yes
O2B Fe1A O5A 92.96(13) 6_545 . . yes
O3A Fe1A O5A 86.68(13) 2_555 . 2_555 yes
O2B Fe1A O3A 89.97(15) 5_445 . 2_555 yes
O2B Fe1A O3A 176.18(14) 6_545 . 2_555 yes
O2B Fe1A O5A 92.96(13) 5_445 . 2_555 yes
O2B Fe1A O5A 91.46(13) 6_545 . 2_555 yes
O2B Fe1A O2B 93.46(15) 5_445 . 6_545 yes
O3B Fe1B O5B 85.16(14) . . . yes
O3B Fe1B O3C 82.38(14) . . 2_655 yes
O3B Fe1B O5C 88.73(14) . . 2_655 yes
O2C Fe1B O3B 176.61(14) 5_445 . . yes
O2A Fe1B O3B 90.06(15) 6_545 . . yes
O3C Fe1B O5B 90.89(14) 2_655 . . yes
O5B Fe1B O5C 173.76(17) . . 2_655 yes
O2C Fe1B O5B 93.13(14) 5_445 . . yes
O2A Fe1B O5B 92.77(14) 6_545 . . yes
O3C Fe1B O5C 87.05(14) 2_655 . 2_655 yes
O2C Fe1B O3C 94.74(15) 5_445 . 2_655 yes
O2A Fe1B O3C 171.30(14) 6_545 . 2_655 yes
O2C Fe1B O5C 92.91(14) 5_445 . 2_655 yes
O2A Fe1B O5C 88.49(14) 6_545 . 2_655 yes
O2A Fe1B O2C 92.95(15) 6_545 . 5_445 yes
O7A Fe2A O8A 90.23(13) . . . yes
O7A Fe2A O12A 178.12(18) . . . yes
O7A Fe2A O14C 88.49(14) . . 3_666 yes
O7A Fe2A O9B 93.68(14) . . 5_445 yes
O7A Fe2A O13A 88.76(14) . . 7_556 yes
O8A Fe2A O12A 88.67(13) . . . yes
O8A Fe2A O14C 91.87(15) . . 3_666 yes
O8A Fe2A O9B 173.16(14) . . 5_445 yes
O8A Fe2A O13A 89.40(15) . . 7_556 yes
O12A Fe2A O14C 90.02(14) . . 3_666 yes
O9B Fe2A O12A 87.57(13) 5_445 . . yes
O12A Fe2A O13A 92.75(14) . . 7_556 yes
O9B Fe2A O14C 93.84(15) 5_445 . 3_666 yes
O13A Fe2A O14C 176.98(13) 7_556 . 3_666 yes
O9B Fe2A O13A 85.08(15) 5_445 . 7_556 yes
O7B Fe2B O8B 88.76(13) . . . yes
O7B Fe2B O12B 174.78(17) . . . yes
O7B Fe2B O14B 85.22(14) . . 3_666 yes
O7B Fe2B O9C 94.38(14) . . 5_445 yes
O7B Fe2B O13C 88.60(14) . . 7_656 yes
O8B Fe2B O12B 88.20(13) . . . yes
O8B Fe2B O14B 90.06(14) . . 3_666 yes
O8B Fe2B O9C 174.44(14) . . 5_445 yes
O8B Fe2B O13C 89.55(14) . . 7_656 yes
O12B Fe2B O14B 90.55(14) . . 3_666 yes
O9C Fe2B O12B 89.00(14) 5_445 . . yes
O12B Fe2B O13C 95.61(14) . . 7_656 yes
O9C Fe2B O14B 94.77(15) 5_445 . 3_666 yes
O13C Fe2B O14B 173.81(12) 7_656 . 3_666 yes
O9C Fe2B O13C 85.95(15) 5_445 . 7_656 yes
O7C Fe2C O8C 90.25(13) . . . yes
O7C Fe2C O12C 177.05(16) . . . yes
O7C Fe2C O14A 87.13(14) . . 3_666 yes
O7C Fe2C O9A 91.96(14) . . 5_545 yes
O7C Fe2C O13B 87.82(14) . . 7_656 yes
O8C Fe2C O12C 89.91(13) . . . yes
O8C Fe2C O14A 92.05(14) . . 3_666 yes
O8C Fe2C O9A 173.77(14) . . 5_545 yes
O8C Fe2C O13B 89.51(13) . . 7_656 yes
O12C Fe2C O14A 89.93(14) . . 3_666 yes
O9A Fe2C O12C 88.18(13) 5_545 . . yes
O12C Fe2C O13B 95.12(14) . . 7_656 yes
O9A Fe2C O14A 93.88(15) 5_545 . 3_666 yes
O13B Fe2C O14A 174.72(13) 7_656 . 3_666 yes
O9A Fe2C O13B 84.76(14) 5_545 . 7_656 yes
O1A P1A O2A 115.9(2) . . . yes
O1A P1A O3A 111.50(18) . . . yes
O1A P1A O4A 109.6(2) . . . yes
O2A P1A O3A 110.6(2) . . . yes
O2A P1A O4A 104.98(19) . . . yes
O3A P1A O4A 103.32(19) . . . yes
O1B P1B O2B 114.4(2) . . . yes
O1B P1B O3B 112.57(19) . . . yes
O1B P1B O4B 104.9(2) . . . yes
O2B P1B O3B 114.6(2) . . . yes
O2B P1B O4B 104.62(19) . . . yes
O3B P1B O4B 104.42(19) . . . yes
O1C P1C O2C 115.4(2) . . . yes
O1C P1C O3C 114.72(19) . . . yes
O1C P1C O4C 107.7(2) . . . yes
O2C P1C O3C 110.8(2) . . . yes
O2C P1C O4C 104.01(19) . . . yes
O3C P1C O4C 102.85(19) . . . yes
O4A P2A O5A 106.88(17) . . . yes
O4A P2A O6A 107.6(2) . . . yes
O4A P2A O7A 101.3(2) . . . yes
O5A P2A O6A 115.2(2) . . . yes
O5A P2A O7A 109.1(2) . . . yes
O6A P2A O7A 115.6(2) . . . yes
O4B P2B O5B 107.21(17) . . . yes
O4B P2B O6B 106.9(2) . . . yes
O4B P2B O7B 103.4(2) . . . yes
O5B P2B O6B 112.0(2) . . . yes
O5B P2B O7B 109.4(2) . . . yes
O6B P2B O7B 117.2(2) . . . yes
O4C P2C O5C 107.55(17) . . . yes
O4C P2C O6C 107.7(2) . . . yes
O4C P2C O7C 101.13(19) . . . yes
O5C P2C O6C 112.5(2) . . . yes
O5C P2C O7C 109.4(2) . . . yes
O6C P2C O7C 117.5(2) . . . yes
O9C P3A O10C 114.3(2) . . . yes
O9C P3A O11C 104.13(17) . . . yes
O8C P3A O9C 109.8(2) 1_565 . . yes
O10C P3A O11C 106.9(2) . . . yes
O8C P3A O10C 115.1(2) 1_565 . . yes
O8C P3A O11C 105.5(2) 1_565 . . yes
O9A P3B O10A 114.4(2) . . . yes
O9A P3B O11A 104.06(17) . . . yes
O8A P3B O9A 111.0(2) 1_565 . . yes
O10A P3B O11A 106.66(19) . . . yes
O8A P3B O10A 114.0(2) 1_565 . . yes
O8A P3B O11A 105.67(19) 1_565 . . yes
O9B P3C O10B 114.4(2) . . . yes
O9B P3C O11B 104.80(17) . . . yes
O8B P3C O9B 110.9(2) 1_565 . . yes
O10B P3C O11B 108.3(2) . . . yes
O8B P3C O10B 112.0(2) 1_565 . . yes
O8B P3C O11B 105.7(2) 1_565 . . yes
O12A P4A O13A 113.1(2) . . . yes
O11A P4A O12A 108.04(18) 1_545 . . yes
O12A P4A O14A 113.2(2) . . 1_545 yes
O11A P4A O13A 107.9(2) 1_545 . . yes
O13A P4A O14A 109.51(18) . . 1_545 yes
O11A P4A O14A 104.6(2) 1_545 . 1_545 yes
O12B P4B O13B 112.8(2) . . . yes
O11B P4B O12B 107.72(19) 1_545 . . yes
O12B P4B O14B 113.0(2) . . 1_545 yes
O11B P4B O13B 107.18(19) 1_545 . . yes
O13B P4B O14B 110.40(18) . . 1_545 yes
O11B P4B O14B 105.3(2) 1_545 . 1_545 yes
O12C P4C O13C 112.3(2) . . . yes
O11C P4C O12C 108.23(19) 1_545 . . yes
O12C P4C O14C 113.0(2) . . 1_545 yes
O11C P4C O13C 107.4(2) 1_545 . . yes
O13C P4C O14C 110.10(18) . . 1_545 yes
O11C P4C O14C 105.4(2) 1_545 . 1_545 yes
Fe1B O2A P1A 136.24(19) 6_555 . . yes
Fe1A O2B P1B 139.34(19) 5_555 . . yes
Fe1B O2C P1C 139.68(19) 5_555 . . yes
Fe1A O3A P1A 126.1(2) . . . yes
Fe1B O3B P1B 125.5(2) . . . yes
Fe1B O3C P1C 124.4(2) 2_655 . . yes
P1A O4A P2A 123.1(2) . . . yes
P1B O4B P2B 122.7(2) . . . yes
P1C O4C P2C 122.2(2) . . . yes
Fe1A O5A P2A 126.95(18) . . . yes
Fe1B O5B P2B 129.24(19) . . . yes
Fe1B O5C P2C 125.59(19) 2_655 . . yes
Fe2A O7A P2A 131.9(2) . . . yes
Fe2B O7B P2B 130.8(2) . . . yes
Fe2C O7C P2C 133.6(2) . . . yes
Fe2A O8A P3B 128.9(2) . . 1_545 yes
Fe2B O8B P3C 129.17(19) . . 1_545 yes
Fe2C O8C P3A 127.66(19) . . 1_545 yes
Fe2C O9A P3B 139.4(2) 5_455 . . yes
Fe2A O9B P3C 140.6(2) 5_555 . . yes
Fe2B O9C P3A 138.9(2) 5_555 . . yes
P3B O11A P4A 131.7(2) . . 1_565 yes
P3C O11B P4B 132.7(3) . . 1_565 yes
P3A O11C P4C 132.6(3) . . 1_565 yes
Fe2A O12A P4A 131.3(2) . . . yes
Fe2B O12B P4B 132.9(2) . . . yes
Fe2C O12C P4C 129.7(2) . . . yes
Fe2A O13A P4A 136.8(2) 7_556 . . yes
Fe2C O13B P4B 134.9(2) 7_656 . . yes
Fe2B O13C P4C 135.9(2) 7_656 . . yes
Fe2C O14A P4A 134.0(2) 3_666 . 1_565 yes
Fe2B O14B P4B 131.9(2) 3_666 . 1_565 yes
Fe2A O14C P4C 131.9(2) 3_666 . 1_565 yes

loop_
_geom_bond_atom_site_label_1
_geom_bond_atom_site_label_2
_geom_bond_distance
_geom_bond_site_symmetry_1
_geom_bond_site_symmetry_2
_geom_bond_publ_flag
Fe1A O3A 2.057(4) . . yes
Fe1A O5A 1.999(3) . . yes
Fe1A O3A 2.057(4) . 2_555 yes
Fe1A O5A 1.999(3) . 2_555 yes
Fe1A O2B 1.989(4) . 5_445 yes
Fe1A O2B 1.989(4) . 6_545 yes
Fe1B O3B 2.127(4) . . yes
Fe1B O5B 1.959(3) . . yes
Fe1B O3C 2.047(4) . 2_655 yes
Fe1B O5C 1.970(3) . 2_655 yes
Fe1B O2C 1.974(4) . 5_445 yes
Fe1B O2A 1.994(4) . 6_545 yes
Fe2A O7A 1.979(3) . . yes
Fe2A O8A 1.995(4) . . yes
Fe2A O12A 1.993(3) . . yes
Fe2A O14C 2.041(4) . 3_666 yes
Fe2A O9B 2.024(4) . 5_445 yes
Fe2A O13A 2.013(4) . 7_556 yes
Fe2B O7B 1.997(3) . . yes
Fe2B O8B 2.013(3) . . yes
Fe2B O12B 1.997(3) . . yes
Fe2B O14B 2.028(4) . 3_666 yes
Fe2B O9C 1.998(4) . 5_445 yes
Fe2B O13C 1.982(4) . 7_656 yes
Fe2C O7C 1.996(3) . . yes
Fe2C O8C 1.996(3) . . yes
Fe2C O12C 2.008(3) . . yes
Fe2C O14A 2.015(4) . 3_666 yes
Fe2C O9A 2.018(4) . 5_545 yes
Fe2C O13B 2.004(3) . 7_656 yes
P1A O1A 1.496(3) . . yes
P1A O2A 1.533(4) . . yes
P1A O3A 1.545(3) . . yes
P1A O4A 1.617(4) . . yes
P1B O1B 1.501(3) . . yes
P1B O2B 1.519(4) . . yes
P1B O3B 1.522(3) . . yes
P1B O4B 1.633(4) . . yes
P1C O1C 1.487(3) . . yes
P1C O2C 1.525(4) . . yes
P1C O3C 1.542(3) . . yes
P1C O4C 1.635(4) . . yes
P2A O4A 1.622(3) . . yes
P2A O5A 1.532(3) . . yes
P2A O6A 1.485(4) . . yes
P2A O7A 1.525(4) . . yes
P2B O4B 1.621(3) . . yes
P2B O5B 1.536(3) . . yes
P2B O6B 1.487(4) . . yes
P2B O7B 1.521(4) . . yes
P2C O4C 1.616(3) . . yes
P2C O5C 1.543(3) . . yes
P2C O6C 1.488(4) . . yes
P2C O7C 1.519(4) . . yes
P3A O9C 1.538(3) . . yes
P3A O10C 1.477(4) . . yes
P3A O11C 1.615(3) . . yes
P3A O8C 1.529(4) . 1_565 yes
P3B O9A 1.524(3) . . yes
P3B O10A 1.501(4) . . yes
P3B O11A 1.604(3) . . yes
P3B O8A 1.523(4) . 1_565 yes
P3C O9B 1.523(3) . . yes
P3C O10B 1.491(4) . . yes
P3C O11B 1.609(3) . . yes
P3C O8B 1.532(4) . 1_565 yes
P4A O12A 1.519(4) . . yes
P4A O13A 1.512(3) . . yes
P4A O11A 1.596(3) . 1_545 yes
P4A O14A 1.514(4) . 1_545 yes
P4B O12B 1.510(4) . . yes
P4B O13B 1.515(3) . . yes
P4B O11B 1.592(4) . 1_545 yes
P4B O14B 1.521(4) . 1_545 yes
P4C O12C 1.523(4) . . yes
P4C O13C 1.513(3) . . yes
P4C O11C 1.586(4) . 1_545 yes
P4C O14C 1.522(4) . 1_545 yes

loop_
_geom_torsion_atom_site_label_1
_geom_torsion_atom_site_label_2
_geom_torsion_atom_site_label_3
_geom_torsion_atom_site_label_4
_geom_torsion
_geom_torsion_site_symmetry_1
_geom_torsion_site_symmetry_2
_geom_torsion_site_symmetry_3
_geom_torsion_site_symmetry_4
_geom_torsion_publ_flag
O5A Fe1A O3A P1A 57.8(2) . . . . no
O3A Fe1A O3A P1A 146.6(2) 2_555 . . . no
O5A Fe1A O3A P1A -126.6(2) 2_555 . . . no
O2B Fe1A O3A P1A -35.2(2) 6_545 . . . no
O3A Fe1A O5A P2A -33.7(3) . . . . no
O3A Fe1A O5A P2A -120.4(3) 2_555 . . . no
O2B Fe1A O5A P2A 149.7(3) 5_445 . . . no
O2B Fe1A O5A P2A 56.2(3) 6_545 . . . no
O5B Fe1B O3B P1B 57.9(2) . . . . no
O3C Fe1B O3B P1B 149.5(2) 2_655 . . . no
O5C Fe1B O3B P1B -123.4(2) 2_655 . . . no
O2A Fe1B O3B P1B -34.9(2) 6_545 . . . no
O3B Fe1B O5B P2B -36.5(3) . . . . no
O3C Fe1B O5B P2B -118.8(3) 2_655 . . . no
O2C Fe1B O5B P2B 146.5(3) 5_445 . . . no
O2A Fe1B O5B P2B 53.3(3) 6_545 . . . no
O3B Fe1B O3C P1C 151.8(2) . . 2_655 2_655 no
O5B Fe1B O3C P1C -123.2(2) . . 2_655 2_655 no
O3B Fe1B O5C P2C -114.7(3) . . 2_655 2_655 no
O5B Fe1B O2C P1C -139.5(3) . . 5_445 5_445 no
O3B Fe1B O2A P1A 137.9(3) . . 6_545 6_545 no
O5B Fe1B O2A P1A 52.7(3) . . 6_545 6_545 no
O8A Fe2A O7A P2A -151.0(3) . . . . no
O14C Fe2A O7A P2A 117.2(3) 3_666 . . . no
O9B Fe2A O7A P2A 23.4(3) 5_445 . . . no
O13A Fe2A O7A P2A -61.6(3) 7_556 . . . no
O7A Fe2A O8A P3B -127.8(3) . . . 1_545 no
O12A Fe2A O8A P3B 50.7(3) . . . 1_545 no
O14C Fe2A O8A P3B -39.3(2) 3_666 . . 1_545 no
O13A Fe2A O8A P3B 143.5(2) 7_556 . . 1_545 no
O8A Fe2A O12A P4A -24.5(3) . . . . no
O14C Fe2A O12A P4A 67.4(3) 3_666 . . . no
O9B Fe2A O12A P4A 161.2(3) 5_445 . . . no
O13A Fe2A O12A P4A -113.9(3) 7_556 . . . no
O7A Fe2A O9B P3C 61.8(3) . . 5_445 5_445 no
O12A Fe2A O9B P3C -116.8(3) . . 5_445 5_445 no
O7A Fe2A O13A P4A -140.5(3) . . 7_556 7_556 no
O8A Fe2A O13A P4A -50.3(3) . . 7_556 7_556 no
O12A Fe2A O13A P4A 38.4(3) . . 7_556 7_556 no
O8B Fe2B O7B P2B -149.2(3) . . . . no
O14B Fe2B O7B P2B 120.7(3) 3_666 . . . no
O9C Fe2B O7B P2B 26.2(3) 5_445 . . . no
O13C Fe2B O7B P2B -59.6(3) 7_656 . . . no
O7B Fe2B O8B P3C -126.9(2) . . . 1_545 no
O12B Fe2B O8B P3C 48.8(2) . . . 1_545 no
O14B Fe2B O8B P3C -41.7(2) 3_666 . . 1_545 no
O13C Fe2B O8B P3C 144.5(2) 7_656 . . 1_545 no
O8B Fe2B O12B P4B -23.8(3) . . . . no
O14B Fe2B O12B P4B 66.2(3) 3_666 . . . no
O9C Fe2B O12B P4B 161.0(3) 5_445 . . . no
O13C Fe2B O12B P4B -113.2(3) 7_656 . . . no
O7B Fe2B O9C P3A 57.3(3) . . 5_445 5_445 no
O12B Fe2B O9C P3A -118.7(3) . . 5_445 5_445 no
O7B Fe2B O13C P4C -139.6(3) . . 7_656 7_656 no
O8B Fe2B O13C P4C -50.8(3) . . 7_656 7_656 no
O12B Fe2B O13C P4C 37.3(3) . . 7_656 7_656 no
O8C Fe2C O7C P2C -150.3(3) . . . . no
O14A Fe2C O7C P2C 117.7(3) 3_666 . . . no
O9A Fe2C O7C P2C 23.9(3) 5_545 . . . no
O13B Fe2C O7C P2C -60.8(3) 7_656 . . . no
O7C Fe2C O8C P3A -126.0(2) . . . 1_545 no
O12C Fe2C O8C P3A 51.0(2) . . . 1_545 no
O14A Fe2C O8C P3A -38.9(2) 3_666 . . 1_545 no
O13B Fe2C O8C P3A 146.1(2) 7_656 . . 1_545 no
O8C Fe2C O12C P4C -25.2(3) . . . . no
O14A Fe2C O12C P4C 66.9(3) 3_666 . . . no
O9A Fe2C O12C P4C 160.8(3) 5_545 . . . no
O13B Fe2C O12C P4C -114.7(3) 7_656 . . . no
O7C Fe2C O9A P3B 58.5(3) . . 5_545 5_545 no
O12C Fe2C O9A P3B -118.6(3) . . 5_545 5_545 no
O7C Fe2C O13B P4B -142.5(3) . . 7_656 7_656 no
O8C Fe2C O13B P4B -52.2(3) . . 7_656 7_656 no
O12C Fe2C O13B P4B 37.7(3) . . 7_656 7_656 no
O1A P1A O2A Fe1B 2.1(4) . . . 6_555 no
O3A P1A O2A Fe1B -126.1(3) . . . 6_555 no
O4A P1A O2A Fe1B 123.1(3) . . . 6_555 no
O1A P1A O3A Fe1A 90.8(3) . . . . no
O2A P1A O3A Fe1A -138.8(2) . . . . no
O4A P1A O3A Fe1A -26.9(3) . . . . no
O1A P1A O4A P2A -163.7(2) . . . . no
O2A P1A O4A P2A 71.2(3) . . . . no
O3A P1A O4A P2A -44.8(3) . . . . no
O1B P1B O2B Fe1A 10.8(4) . . . 5_555 no
O3B P1B O2B Fe1A -121.3(3) . . . 5_555 no
O4B P1B O2B Fe1A 125.0(3) . . . 5_555 no
O1B P1B O3B Fe1B 86.6(3) . . . . no
O2B P1B O3B Fe1B -140.5(2) . . . . no
O4B P1B O3B Fe1B -26.7(3) . . . . no
O1B P1B O4B P2B -161.3(3) . . . . no
O2B P1B O4B P2B 78.0(3) . . . . no
O3B P1B O4B P2B -42.7(3) . . . . no
O1C P1C O2C Fe1B 11.8(4) . . . 5_555 no
O3C P1C O2C Fe1B -120.7(3) . . . 5_555 no
O4C P1C O2C Fe1B 129.4(3) . . . 5_555 no
O1C P1C O3C Fe1B 83.6(3) . . . 2_655 no
O2C P1C O3C Fe1B -143.6(2) . . . 2_655 no
O4C P1C O3C Fe1B -33.0(3) . . . 2_655 no
O1C P1C O4C P2C -161.7(2) . . . . no
O2C P1C O4C P2C 75.5(3) . . . . no
O3C P1C O4C P2C -40.2(3) . . . . no
O5A P2A O4A P1A 65.1(3) . . . . no
O6A P2A O4A P1A -59.1(3) . . . . no
O7A P2A O4A P1A 179.2(3) . . . . no
O4A P2A O5A Fe1A -10.5(4) . . . . no
O6A P2A O5A Fe1A 108.9(3) . . . . no
O7A P2A O5A Fe1A -119.3(3) . . . . no
O4A P2A O7A Fe2A 146.2(3) . . . . no
O5A P2A O7A Fe2A -101.3(3) . . . . no
O6A P2A O7A Fe2A 30.3(3) . . . . no
O5B P2B O4B P1B 61.7(3) . . . . no
O6B P2B O4B P1B -58.5(3) . . . . no
O7B P2B O4B P1B 177.3(3) . . . . no
O4B P2B O5B Fe1B -6.5(4) . . . . no
O6B P2B O5B Fe1B 110.3(3) . . . . no
O7B P2B O5B Fe1B -118.1(3) . . . . no
O4B P2B O7B Fe2B 140.6(2) . . . . no
O5B P2B O7B Fe2B -105.5(3) . . . . no
O6B P2B O7B Fe2B 23.3(3) . . . . no
O5C P2C O4C P1C 65.9(3) . . . . no
O6C P2C O4C P1C -55.6(3) . . . . no
O7C P2C O4C P1C -179.5(3) . . . . no
O4C P2C O5C Fe1B -14.6(4) . . . 2_655 no
O6C P2C O5C Fe1B 103.9(3) . . . 2_655 no
O7C P2C O5C Fe1B -123.6(3) . . . 2_655 no
O4C P2C O7C Fe2C 141.1(3) . . . . no
O5C P2C O7C Fe2C -105.7(3) . . . . no
O6C P2C O7C Fe2C 24.2(4) . . . . no
O10C P3A O9C Fe2B 2.8(4) . . . 5_555 no
O11C P3A O9C Fe2B 119.1(3) . . . 5_555 no
O8C P3A O9C Fe2B -128.3(3) 1_565 . . 5_555 no
O9C P3A O11C P4C 91.4(3) . . . 1_565 no
O10C P3A O11C P4C -147.3(3) . . . 1_565 no
O8C P3A O11C P4C -24.2(3) 1_565 . . 1_565 no
O9C P3A O8C Fe2C -145.6(2) . . 1_565 1_565 no
O10C P3A O8C Fe2C 83.7(3) . . 1_565 1_565 no
O11C P3A O8C Fe2C -33.9(3) . . 1_565 1_565 no
O10A P3B O9A Fe2C 0.4(4) . . . 5_455 no
O11A P3B O9A Fe2C 116.4(3) . . . 5_455 no
O8A P3B O9A Fe2C -130.4(3) 1_565 . . 5_455 no
O9A P3B O11A P4A 93.5(3) . . . 1_565 no
O10A P3B O11A P4A -145.3(3) . . . 1_565 no
O8A P3B O11A P4A -23.6(3) 1_565 . . 1_565 no
O9A P3B O8A Fe2A -146.3(2) . . 1_565 1_565 no
O10A P3B O8A Fe2A 82.7(3) . . 1_565 1_565 no
O11A P3B O8A Fe2A -34.1(3) . . 1_565 1_565 no
O10B P3C O9B Fe2A -1.8(4) . . . 5_555 no
O11B P3C O9B Fe2A 116.7(3) . . . 5_555 no
O8B P3C O9B Fe2A -129.6(3) 1_565 . . 5_555 no
O9B P3C O11B P4B 95.3(3) . . . 1_565 no
O10B P3C O11B P4B -142.2(3) . . . 1_565 no
O8B P3C O11B P4B -22.0(3) 1_565 . . 1_565 no
O9B P3C O8B Fe2B -146.6(2) . . 1_565 1_565 no
O10B P3C O8B Fe2B 84.2(3) . . 1_565 1_565 no
O11B P3C O8B Fe2B -33.6(3) . . 1_565 1_565 no
O13A P4A O12A Fe2A 110.5(3) . . . . no
O11A P4A O12A Fe2A -8.9(3) 1_545 . . . no
O14A P4A O12A Fe2A -124.2(3) 1_545 . . . no
O12A P4A O13A Fe2A -8.7(4) . . . 7_556 no
O11A P4A O13A Fe2A 110.7(3) 1_545 . . 7_556 no
O14A P4A O13A Fe2A -136.0(3) 1_545 . . 7_556 no
O12A P4A O11A P3B 43.6(3) . . 1_545 1_545 no
O13A P4A O11A P3B -79.1(3) . . 1_545 1_545 no
O13B P4B O12B Fe2B 110.0(3) . . . . no
O11B P4B O12B Fe2B -8.1(3) 1_545 . . . no
O14B P4B O12B Fe2B -123.9(3) 1_545 . . . no
O12B P4B O13B Fe2C -10.5(3) . . . 7_656 no
O11B P4B O13B Fe2C 107.9(3) 1_545 . . 7_656 no
O14B P4B O13B Fe2C -137.9(3) 1_545 . . 7_656 no
O12B P4B O11B P3C 41.3(3) . . 1_545 1_545 no
O13B P4B O11B P3C -80.4(3) . . 1_545 1_545 no
O13C P4C O12C Fe2C 109.6(3) . . . . no
O11C P4C O12C Fe2C -8.8(3) 1_545 . . . no
O14C P4C O12C Fe2C -125.2(3) 1_545 . . . no
O12C P4C O13C Fe2B -9.8(3) . . . 7_656 no
O11C P4C O13C Fe2B 109.1(3) 1_545 . . 7_656 no
O14C P4C O13C Fe2B -136.7(3) 1_545 . . 7_656 no
O12C P4C O11C P3A 44.6(3) . . 1_545 1_545 no
O13C P4C O11C P3A -76.9(3) . . 1_545 1_545 no
